data_7115945
loop_
_publ_author_name
'Yu Zhang'
'Ling Pan'
'Yunjia Zou'
'Xianxiu Xu'
'Qun Liu'

_publ_section_title
;
 Double oxidation of alpha-(alkylideneamino)nitriles to imides by
 molecular oxygen under mild basic conditions
;
_journal_name_full Chem.Commun.
_journal_page_first 14334
_journal_paper_doi 10.1039/C4cc06481J
_journal_volume 50
_journal_year 2014
_chemical_formula_moiety 'C23 H17 Cl2 N O3'
_chemical_formula_sum 'C23 H17 Cl2 N O3'
_chemical_formula_weight 426.28
_chemical_name_systematic
;
?
;
_space_group_IT_number 2
_symmetry_cell_setting triclinic
_symmetry_space_group_name_Hall '-P 1'
_symmetry_space_group_name_H-M 'P -1'
_atom_sites_solution_hydrogens geom
_atom_sites_solution_primary direct
_atom_sites_solution_secondary difmap
_audit_creation_method SHELXL-97
_cell_angle_alpha 114.2730(10)
_cell_angle_beta 97.114(2)
_cell_angle_gamma 105.6450(10)
_cell_formula_units_Z 2
_cell_length_a 9.8294(19)
_cell_length_b 10.0500(19)
_cell_length_c 12.169(2)
_cell_measurement_temperature 293(2)
_cell_measurement_theta_max 25.0
_cell_measurement_theta_min 1.9
_cell_volume 1016.8(3)
_computing_cell_refinement CrysAlis
_computing_data_collection 'CrysAlis (Oxford Diffraction, 2006)'
_computing_data_reduction CrysAlis
_computing_structure_refinement 'SHELXL-97 (Sheldrick, 1997)'
_computing_structure_solution 'SHELXS-97 (Sheldrick, 2008)'
_diffrn_ambient_temperature 293(2)
_diffrn_measured_fraction_theta_full 0.985
_diffrn_measured_fraction_theta_max 0.985
_diffrn_measurement_device_type 'Oxford Diffraction Gemini R Ultra'
_diffrn_measurement_method '\w scan'
_diffrn_radiation_monochromator graphite
_diffrn_radiation_source 'fine-focus sealed tube'
_diffrn_radiation_type MoK\a
_diffrn_radiation_wavelength 0.71073
_diffrn_reflns_av_R_equivalents 0.0123
_diffrn_reflns_av_sigmaI/netI 0.0261
_diffrn_reflns_limit_h_max 10
_diffrn_reflns_limit_h_min -11
_diffrn_reflns_limit_k_max 11
_diffrn_reflns_limit_k_min -10
_diffrn_reflns_limit_l_max 14
_diffrn_reflns_limit_l_min -14
_diffrn_reflns_number 5172
_diffrn_reflns_theta_full 25.00
_diffrn_reflns_theta_max 25.00
_diffrn_reflns_theta_min 1.91
_exptl_absorpt_coefficient_mu 0.344
_exptl_absorpt_correction_T_max 0.966
_exptl_absorpt_correction_T_min 0.934
_exptl_absorpt_correction_type multi-scan
_exptl_absorpt_process_details 'SADABS (Sheldrick, 1996)'
_exptl_crystal_colour Colorless
_exptl_crystal_density_diffrn 1.392
_exptl_crystal_density_method 'not measured'
_exptl_crystal_description bulk
_exptl_crystal_F_000 440
_exptl_crystal_size_max 0.2
_exptl_crystal_size_mid 0.2
_exptl_crystal_size_min 0.1
_refine_diff_density_max 0.230
_refine_diff_density_min -0.319
_refine_diff_density_rms 0.038
_refine_ls_extinction_method none
_refine_ls_goodness_of_fit_ref 1.022
_refine_ls_hydrogen_treatment mixed
_refine_ls_matrix_type full
_refine_ls_number_parameters 262
_refine_ls_number_reflns 3530
_refine_ls_number_restraints 1
_refine_ls_restrained_S_all 1.022
_refine_ls_R_factor_all 0.0600
_refine_ls_R_factor_gt 0.0455
_refine_ls_shift/su_max 0.000
_refine_ls_shift/su_mean 0.000
_refine_ls_structure_factor_coef Fsqd
_refine_ls_weighting_details 'calc w=1/[\s^2^(Fo^2^)+(0.0503P)^2^+0.3259P] where P=(Fo^2^+2Fc^2^)/3'
_refine_ls_weighting_scheme calc
_refine_ls_wR_factor_gt 0.1065
_refine_ls_wR_factor_ref 0.1147
_reflns_number_gt 2800
_reflns_number_total 3530
_reflns_threshold_expression >2sigma(I)
_cod_data_source_file c4cc06481j2.cif
_cod_data_source_block qq
_cod_original_cell_volume 1016.9(3)
_cod_database_code 7115945

loop_
_symmetry_equiv_pos_as_xyz
'x, y, z'
'-x, -y, -z'

loop_
_atom_site_label
_atom_site_type_symbol
_atom_site_fract_x
_atom_site_fract_y
_atom_site_fract_z
_atom_site_U_iso_or_equiv
_atom_site_adp_type
_atom_site_occupancy
_atom_site_symmetry_multiplicity
_atom_site_calc_flag
_atom_site_refinement_flags
C1 C 0.1742(2) -0.9637(2) -0.69528(18) 0.0433(5) Uani 1 1 d .
C2 C 0.1686(3) -0.9720(3) -0.5849(2) 0.0561(6) Uani 1 1 d .
H2 H 0.1257 -1.0685 -0.5881 0.067 Uiso 1 1 calc R
C3 C 0.2253(3) -0.8398(3) -0.4706(2) 0.0620(6) Uani 1 1 d .
H3 H 0.2200 -0.8463 -0.3971 0.074 Uiso 1 1 calc R
C4 C 0.2899(3) -0.6978(3) -0.4675(2) 0.0562(6) Uani 1 1 d .
C5 C 0.2968(3) -0.6856(3) -0.5751(2) 0.0574(6) Uani 1 1 d .
H5 H 0.3401 -0.5888 -0.5713 0.069 Uiso 1 1 calc R
C6 C 0.2386(2) -0.8188(3) -0.6890(2) 0.0514(5) Uani 1 1 d .
H6 H 0.2425 -0.8113 -0.7623 0.062 Uiso 1 1 calc R
C7 C 0.1167(2) -1.1130(2) -0.81524(19) 0.0432(5) Uani 1 1 d .
C8 C 0.0649(2) -1.1967(2) -1.04645(19) 0.0426(5) Uani 1 1 d .
C9 C 0.0964(2) -1.3461(2) -1.08010(18) 0.0420(5) Uani 1 1 d .
H9 H 0.0459 -1.3994 -1.0370 0.050 Uiso 1 1 calc R
C10 C 0.0404(2) -1.4554(2) -1.22067(19) 0.0464(5) Uani 1 1 d .
H10A H 0.0836 -1.3998 -1.2641 0.056 Uiso 1 1 calc R
H10B H 0.0740 -1.5427 -1.2394 0.056 Uiso 1 1 calc R
C11 C -0.1235(2) -1.5179(2) -1.27092(19) 0.0441(5) Uani 1 1 d .
C12 C -0.1894(2) -1.6454(2) -1.40333(19) 0.0455(5) Uani 1 1 d .
C13 C -0.3382(3) -1.7310(3) -1.4405(2) 0.0607(6) Uani 1 1 d .
H13 H -0.3946 -1.7067 -1.3843 0.073 Uiso 1 1 calc R
C14 C -0.4034(3) -1.8523(3) -1.5605(3) 0.0741(8) Uani 1 1 d .
H14 H -0.5031 -1.9099 -1.5846 0.089 Uiso 1 1 calc R
C15 C -0.3205(3) -1.8875(3) -1.6442(2) 0.0727(8) Uani 1 1 d .
H15 H -0.3646 -1.9684 -1.7251 0.087 Uiso 1 1 calc R
C16 C -0.1729(3) -1.8040(3) -1.6089(2) 0.0672(7) Uani 1 1 d .
H16 H -0.1173 -1.8286 -1.6658 0.081 Uiso 1 1 calc R
C17 C -0.1069(3) -1.6829(3) -1.4883(2) 0.0544(6) Uani 1 1 d .
H17 H -0.0068 -1.6268 -1.4643 0.065 Uiso 1 1 calc R
C18 C 0.2605(2) -1.3076(2) -1.03510(18) 0.0424(5) Uani 1 1 d .
C19 C 0.3604(3) -1.2196(3) -1.0718(2) 0.0576(6) Uani 1 1 d .
H19 H 0.3275 -1.1790 -1.1216 0.069 Uiso 1 1 calc R
C20 C 0.5092(3) -1.1910(3) -1.0352(3) 0.0714(8) Uani 1 1 d .
H20 H 0.5755 -1.1325 -1.0610 0.086 Uiso 1 1 calc R
C21 C 0.5573(3) -1.2496(3) -0.9609(3) 0.0685(7) Uani 1 1 d .
C22 C 0.4613(3) -1.3357(3) -0.9228(2) 0.0679(7) Uani 1 1 d .
H22 H 0.4953 -1.3746 -0.8720 0.081 Uiso 1 1 calc R
C23 C 0.3133(3) -1.3649(3) -0.9600(2) 0.0552(6) Uani 1 1 d .
H23 H 0.2480 -1.4242 -0.9341 0.066 Uiso 1 1 calc R
O1 O 0.09737(18) -1.23831(18) -0.81804(14) 0.0585(4) Uani 1 1 d .
O2 O -0.20147(17) -1.46978(18) -1.20639(14) 0.0586(4) Uani 1 1 d .
O3 O 0.02838(18) -1.15749(17) -1.12432(13) 0.0560(4) Uani 1 1 d .
Cl1 Cl 0.74407(8) -1.21203(11) -0.91425(10) 0.1167(4) Uani 1 1 d .
Cl2 Cl 0.36597(8) -0.53003(8) -0.32400(6) 0.0830(3) Uani 1 1 d .
N1 N 0.08865(19) -1.09425(19) -0.92161(15) 0.0462(4) Uani 1 1 d D
H1A H 0.0741 -1.0140 -0.9132 0.069 Uiso 1 1 d RD

loop_
_atom_site_aniso_label
_atom_site_aniso_U_11
_atom_site_aniso_U_22
_atom_site_aniso_U_33
_atom_site_aniso_U_23
_atom_site_aniso_U_13
_atom_site_aniso_U_12
C1 0.0477(12) 0.0446(12) 0.0393(11) 0.0176(9) 0.0098(9) 0.0226(10)
C2 0.0695(16) 0.0516(14) 0.0497(13) 0.0230(11) 0.0174(11) 0.0251(12)
C3 0.0795(18) 0.0658(17) 0.0401(13) 0.0199(12) 0.0171(12) 0.0320(14)
C4 0.0565(14) 0.0536(15) 0.0438(13) 0.0071(11) 0.0056(10) 0.0264(11)
C5 0.0582(14) 0.0443(13) 0.0573(15) 0.0170(11) 0.0032(11) 0.0162(11)
C6 0.0560(13) 0.0504(14) 0.0440(12) 0.0208(11) 0.0071(10) 0.0179(11)
C7 0.0457(12) 0.0431(12) 0.0445(12) 0.0199(10) 0.0126(9) 0.0218(9)
C8 0.0482(12) 0.0370(11) 0.0405(11) 0.0165(9) 0.0103(9) 0.0152(9)
C9 0.0491(12) 0.0341(11) 0.0417(11) 0.0160(9) 0.0126(9) 0.0155(9)
C10 0.0534(13) 0.0358(11) 0.0435(12) 0.0117(9) 0.0139(10) 0.0168(9)
C11 0.0541(13) 0.0381(11) 0.0429(12) 0.0191(9) 0.0154(10) 0.0191(10)
C12 0.0541(13) 0.0384(11) 0.0436(12) 0.0185(10) 0.0092(10) 0.0187(10)
C13 0.0552(15) 0.0579(15) 0.0595(15) 0.0190(12) 0.0106(12) 0.0217(12)
C14 0.0618(16) 0.0648(17) 0.0649(17) 0.0133(14) -0.0070(13) 0.0150(13)
C15 0.091(2) 0.0566(16) 0.0476(14) 0.0117(12) -0.0017(14) 0.0223(15)
C16 0.096(2) 0.0598(16) 0.0452(14) 0.0197(12) 0.0246(14) 0.0312(15)
C17 0.0651(15) 0.0496(14) 0.0476(13) 0.0211(11) 0.0173(11) 0.0203(11)
C18 0.0482(12) 0.0315(10) 0.0409(11) 0.0100(9) 0.0133(9) 0.0149(9)
C19 0.0635(15) 0.0411(13) 0.0612(15) 0.0203(11) 0.0211(12) 0.0119(11)
C20 0.0590(16) 0.0438(14) 0.0850(19) 0.0112(14) 0.0325(14) 0.0035(12)
C21 0.0498(14) 0.0506(15) 0.0741(18) 0.0010(13) 0.0131(13) 0.0191(12)
C22 0.0584(16) 0.0766(18) 0.0690(17) 0.0273(15) 0.0144(13) 0.0361(14)
C23 0.0551(14) 0.0581(14) 0.0617(14) 0.0300(12) 0.0215(11) 0.0278(11)
O1 0.0857(12) 0.0437(9) 0.0498(9) 0.0223(7) 0.0192(8) 0.0271(8)
O2 0.0607(10) 0.0600(10) 0.0509(9) 0.0175(8) 0.0205(8) 0.0260(8)
O3 0.0846(12) 0.0459(9) 0.0412(8) 0.0191(7) 0.0135(8) 0.0318(8)
Cl1 0.0470(4) 0.0961(6) 0.1373(8) -0.0034(5) 0.0105(4) 0.0224(4)
Cl2 0.0879(5) 0.0693(5) 0.0531(4) -0.0037(3) 0.0064(3) 0.0281(4)
N1 0.0604(11) 0.0393(10) 0.0396(9) 0.0158(8) 0.0084(8) 0.0254(8)

loop_
_atom_type_symbol
_atom_type_description
_atom_type_scat_dispersion_real
_atom_type_scat_dispersion_imag
_atom_type_scat_source
C C 0.0033 0.0016 'International Tables Vol C Tables 4.2.6.8 and 6.1.1.4'
H H 0.0000 0.0000 'International Tables Vol C Tables 4.2.6.8 and 6.1.1.4'
O O 0.0106 0.0060 'International Tables Vol C Tables 4.2.6.8 and 6.1.1.4'
Cl Cl 0.1484 0.1585 'International Tables Vol C Tables 4.2.6.8 and 6.1.1.4'
N N 0.0061 0.0033 'International Tables Vol C Tables 4.2.6.8 and 6.1.1.4'

loop_
_geom_angle_atom_site_label_1
_geom_angle_atom_site_label_2
_geom_angle_atom_site_label_3
_geom_angle
C2 C1 C6 118.7(2)
C2 C1 C7 118.10(19)
C6 C1 C7 123.16(19)
C3 C2 C1 121.3(2)
C3 C2 H2 119.4
C1 C2 H2 119.4
C2 C3 C4 118.6(2)
C2 C3 H3 120.7
C4 C3 H3 120.7
C5 C4 C3 121.5(2)
C5 C4 Cl2 119.02(19)
C3 C4 Cl2 119.45(19)
C4 C5 C6 119.2(2)
C4 C5 H5 120.4
C6 C5 H5 120.4
C5 C6 C1 120.7(2)
C5 C6 H6 119.6
C1 C6 H6 119.6
O1 C7 N1 123.45(19)
O1 C7 C1 122.26(18)
N1 C7 C1 114.29(17)
O3 C8 N1 118.06(18)
O3 C8 C9 122.61(18)
N1 C8 C9 119.16(17)
C8 C9 C18 109.72(16)
C8 C9 C10 111.43(16)
C18 C9 C10 110.53(16)
C8 C9 H9 108.4
C18 C9 H9 108.4
C10 C9 H9 108.4
C11 C10 C9 114.48(18)
C11 C10 H10A 108.6
C9 C10 H10A 108.6
C11 C10 H10B 108.6
C9 C10 H10B 108.6
H10A C10 H10B 107.6
O2 C11 C12 120.5(2)
O2 C11 C10 121.52(19)
C12 C11 C10 117.95(18)
C13 C12 C17 119.0(2)
C13 C12 C11 118.3(2)
C17 C12 C11 122.7(2)
C14 C13 C12 120.5(2)
C14 C13 H13 119.8
C12 C13 H13 119.8
C15 C14 C13 119.9(3)
C15 C14 H14 120.1
C13 C14 H14 120.1
C16 C15 C14 120.4(2)
C16 C15 H15 119.8
C14 C15 H15 119.8
C15 C16 C17 119.9(3)
C15 C16 H16 120.0
C17 C16 H16 120.0
C12 C17 C16 120.3(2)
C12 C17 H17 119.9
C16 C17 H17 119.9
C19 C18 C23 118.0(2)
C19 C18 C9 121.2(2)
C23 C18 C9 120.77(19)
C18 C19 C20 120.9(2)
C18 C19 H19 119.5
C20 C19 H19 119.5
C21 C20 C19 119.4(2)
C21 C20 H20 120.3
C19 C20 H20 120.3
C22 C21 C20 120.9(2)
C22 C21 Cl1 119.9(2)
C20 C21 Cl1 119.2(2)
C21 C22 C23 119.7(3)
C21 C22 H22 120.2
C23 C22 H22 120.2
C22 C23 C18 121.1(2)
C22 C23 H23 119.4
C18 C23 H23 119.4
C8 N1 C7 130.66(17)
C8 N1 H1A 111.5
C7 N1 H1A 117.4

loop_
_geom_bond_atom_site_label_1
_geom_bond_atom_site_label_2
_geom_bond_distance
C1 C2 1.386(3)
C1 C6 1.388(3)
C1 C7 1.496(3)
C2 C3 1.378(3)
C2 H2 0.9300
C3 C4 1.379(3)
C3 H3 0.9300
C4 C5 1.373(3)
C4 Cl2 1.740(2)
C5 C6 1.380(3)
C5 H5 0.9300
C6 H6 0.9300
C7 O1 1.207(2)
C7 N1 1.388(2)
C8 O3 1.217(2)
C8 N1 1.385(3)
C8 C9 1.515(3)
C9 C18 1.523(3)
C9 C10 1.527(3)
C9 H9 0.9800
C10 C11 1.504(3)
C10 H10A 0.9700
C10 H10B 0.9700
C11 O2 1.214(2)
C11 C12 1.501(3)
C12 C13 1.386(3)
C12 C17 1.386(3)
C13 C14 1.383(3)
C13 H13 0.9300
C14 C15 1.375(4)
C14 H14 0.9300
C15 C16 1.373(4)
C15 H15 0.9300
C16 C17 1.388(3)
C16 H16 0.9300
C17 H17 0.9300
C18 C19 1.382(3)
C18 C23 1.383(3)
C19 C20 1.387(4)
C19 H19 0.9300
C20 C21 1.368(4)
C20 H20 0.9300
C21 C22 1.360(4)
C21 Cl1 1.740(3)
C22 C23 1.380(3)
C22 H22 0.9300
C23 H23 0.9300
N1 H1A 0.8238
